data_7003784
loop_
_publ_author_name
'Morris, J. Jacob'
'MacDougall, Dugald J.'
'Noll, Bruce C.'
'Henderson, Kenneth W.'

_publ_section_title
;
 Manipulation of molecular aggregation and supramolecular structure
 using self-assembled lithium mixed-anion complexes
;
_journal_issue 26
_journal_name_full 'Dalton Transactions'
_journal_page_first 3429
_journal_page_last 3437
_journal_paper_doi 10.1039/b719565f
_journal_year 2008
_chemical_compound_source synthesized
_chemical_formula_moiety 'C82 H134 Li12 N6 O14, 2(C6 H14)'
_chemical_formula_sum 'C94 H162 Li12 N6 O14'
_chemical_formula_weight 1683.58
_chemical_name_common 'Lithium 2,4,6-trimethylphenoxide dimethylaminoethoxide dioxane'
_chemical_name_systematic
;
?
;
_space_group_IT_number 2
_symmetry_cell_setting triclinic
_symmetry_space_group_name_Hall '-P 1'
_symmetry_space_group_name_H-M 'P -1'
_atom_sites_solution_hydrogens geom
_atom_sites_solution_primary direct
_atom_sites_solution_secondary difmap
_audit_creation_method SHELXL-97
_cell_angle_alpha 98.3290(10)
_cell_angle_beta 97.972(2)
_cell_angle_gamma 109.9100(10)
_cell_formula_units_Z 1
_cell_length_a 11.0932(3)
_cell_length_b 13.5887(4)
_cell_length_c 18.7141(5)
_cell_measurement_reflns_used 9743
_cell_measurement_temperature 100(2)
_cell_measurement_theta_max 30.438
_cell_measurement_theta_min 2.377
_cell_volume 2570.26(13)
_computing_cell_refinement 'APEX2 / SAINT (Bruker, 2006)'
_computing_data_collection 'APEX2 (Bruker, 2006)'
_computing_data_reduction 'SAINT/ XPREP (Bruker, 2006; Sheldrick, 2003)'
_computing_molecular_graphics 'XP (Sheldrick, 2001)'
_computing_publication_material 'XCIF (Sheldrick, 2001)'
_computing_structure_refinement 'XL (Sheldrick, 2001)'
_computing_structure_solution 'XS (Sheldrick, 2001)'
_diffrn_ambient_temperature 100(2)
_diffrn_detector_area_resol_mean 8.33
_diffrn_measured_fraction_theta_full 0.989
_diffrn_measured_fraction_theta_max 0.989
_diffrn_measurement_device_type 'Bruker SMART Apex2 CCD diffractometer'
_diffrn_measurement_method '\w and \f scans'
_diffrn_radiation_monochromator graphite
_diffrn_radiation_probe x-ray
_diffrn_radiation_source 'fine-focus sealed tube'
_diffrn_radiation_type MoK\a
_diffrn_radiation_wavelength 0.71073
_diffrn_reflns_av_R_equivalents 0.0226
_diffrn_reflns_av_sigmaI/netI 0.0162
_diffrn_reflns_limit_h_max 13
_diffrn_reflns_limit_h_min -13
_diffrn_reflns_limit_k_max 16
_diffrn_reflns_limit_k_min -16
_diffrn_reflns_limit_l_max 23
_diffrn_reflns_limit_l_min -23
_diffrn_reflns_number 52006
_diffrn_reflns_theta_full 26.33
_diffrn_reflns_theta_max 26.33
_diffrn_reflns_theta_min 1.63
_diffrn_source_type 'Siemens KFFMO2K-90'
_exptl_absorpt_coefficient_mu 0.069
_exptl_absorpt_correction_T_max 0.99
_exptl_absorpt_correction_T_min 0.98
_exptl_absorpt_correction_type multi-scan
_exptl_absorpt_process_details
;
(SADABS; Sheldrick, 2004)
;
_exptl_crystal_colour colourless
_exptl_crystal_density_diffrn 1.088
_exptl_crystal_density_method 'not measured'
_exptl_crystal_description parallelepiped
_exptl_crystal_F_000 916
_exptl_crystal_recrystallization_method 'crystallized on cooling in hexane / dioxane from 293 K to 263 K.'
_exptl_crystal_size_max 0.35
_exptl_crystal_size_mid 0.32
_exptl_crystal_size_min 0.25
_refine_diff_density_max 0.371
_refine_diff_density_min -0.328
_refine_diff_density_rms 0.036
_refine_ls_extinction_method none
_refine_ls_goodness_of_fit_ref 1.035
_refine_ls_hydrogen_treatment constr
_refine_ls_matrix_type full
_refine_ls_number_parameters 615
_refine_ls_number_reflns 10338
_refine_ls_number_restraints 0
_refine_ls_restrained_S_all 1.035
_refine_ls_R_factor_all 0.0471
_refine_ls_R_factor_gt 0.0401
_refine_ls_shift/su_max 0.000
_refine_ls_shift/su_mean 0.000
_refine_ls_structure_factor_coef Fsqd
_refine_ls_weighting_details 'calc w=1/[\s^2^(Fo^2^)+(0.0570P)^2^+0.9343P] where P=(Fo^2^+2Fc^2^)/3'
_refine_ls_weighting_scheme calc
_refine_ls_wR_factor_gt 0.1085
_refine_ls_wR_factor_ref 0.1153
_reflns_number_gt 8944
_reflns_number_total 10338
_reflns_threshold_expression >2sigma(I)
_cod_data_source_file b719565f.txt
_cod_data_source_block jjm52
_cod_depositor_comments
;
The following automatic conversions were performed:
'_symmetry_cell_setting' value 'Triclinic' changed to 'triclinic'
according to '/home/saulius/struct/CIF-dictionaries/cif_core.dic'
dictionary named 'cif_core.dic' version 2.4.1 from 2010-06-29.

Automatic conversion script
Id: cif_fix_enum 1527 2010-12-29 10:47:43Z saulius 
;
_cod_original_cell_volume 2570.25(12)
_cod_database_code 7003784

loop_
_symmetry_equiv_pos_as_xyz
'x, y, z'
'-x, -y, -z'

loop_
_atom_site_label
_atom_site_type_symbol
_atom_site_fract_x
_atom_site_fract_y
_atom_site_fract_z
_atom_site_U_iso_or_equiv
_atom_site_adp_type
_atom_site_occupancy
_atom_site_symmetry_multiplicity
_atom_site_calc_flag
_atom_site_refinement_flags
_atom_site_disorder_assembly
_atom_site_disorder_group
Li1 Li 0.4008(2) 0.09119(16) 0.27568(11) 0.0254(4) Uani 1 1 d . B .
Li2 Li 0.6438(2) 0.22267(16) 0.40253(11) 0.0258(4) Uani 1 1 d . B .
Li3 Li 0.6463(2) 0.03612(16) 0.27834(12) 0.0268(4) Uani 1 1 d . B .
Li4 Li 0.5295(2) 0.09632(16) 0.17466(11) 0.0245(4) Uani 1 1 d . B .
Li5 Li 0.53258(19) 0.29145(16) 0.30017(11) 0.0242(4) Uani 1 1 d . B .
Li6 Li 0.7904(2) 0.22963(16) 0.30960(11) 0.0261(4) Uani 1 1 d . B .
N1 N 0.69681(11) 0.19915(9) 0.51278(6) 0.0304(2) Uani 1 1 d . . .
N2 N 0.44015(10) 0.39121(8) 0.26170(6) 0.0244(2) Uani 1 1 d . B .
N3 N 0.97578(10) 0.35306(10) 0.34316(7) 0.0342(3) Uani 1 1 d . B .
O1 O 0.46366(8) -0.01548(6) 0.23862(4) 0.02287(18) Uani 1 1 d . . .
O2 O 0.45604(8) 0.19245(6) 0.36537(4) 0.02303(18) Uani 1 1 d . . .
O3 O 0.72817(8) 0.12575(7) 0.36819(5) 0.02653(19) Uani 1 1 d . . .
O4 O 0.71281(8) 0.12749(7) 0.21288(4) 0.02377(18) Uani 1 1 d . . .
O5 O 0.44291(8) 0.18411(6) 0.20947(4) 0.02164(17) Uani 1 1 d . . .
O6 O 0.70867(8) 0.32752(6) 0.34252(4) 0.02307(18) Uani 1 1 d . . .
O7 O 0.48021(9) 0.02654(7) 0.07156(5) 0.0286(2) Uani 1 1 d . . .
C1 C 0.39398(11) -0.11963(9) 0.21015(6) 0.0215(2) Uani 1 1 d . . .
C2 C 0.43886(12) -0.19845(10) 0.23222(7) 0.0269(3) Uani 1 1 d . . .
C3 C 0.36999(14) -0.30545(11) 0.20008(9) 0.0357(3) Uani 1 1 d . . .
H3 H 0.4014 -0.3574 0.2157 0.043 Uiso 1 1 calc R . .
C4 C 0.25672(14) -0.33969(10) 0.14591(9) 0.0366(3) Uani 1 1 d . . .
C5 C 0.21157(13) -0.26188(10) 0.12647(7) 0.0301(3) Uani 1 1 d . . .
H5 H 0.1337 -0.2833 0.0901 0.036 Uiso 1 1 calc R . .
C6 C 0.27544(12) -0.15376(9) 0.15805(7) 0.0243(2) Uani 1 1 d . . .
C7 C 0.56104(13) -0.16553(11) 0.29080(8) 0.0330(3) Uani 1 1 d . . .
H7A H 0.5658 -0.2284 0.3091 0.049 Uiso 1 1 calc R . .
H7B H 0.5587 -0.1126 0.3316 0.049 Uiso 1 1 calc R . .
H7C H 0.6381 -0.1341 0.2698 0.049 Uiso 1 1 calc R . .
C8 C 0.18384(18) -0.45707(12) 0.11099(12) 0.0562(5) Uani 1 1 d . . .
H8A H 0.2468 -0.4905 0.1007 0.084 Uiso 1 1 calc R . .
H8B H 0.1250 -0.4639 0.0648 0.084 Uiso 1 1 calc R . .
H8C H 0.1326 -0.4927 0.1449 0.084 Uiso 1 1 calc R . .
C9 C 0.21481(13) -0.07544(10) 0.13734(7) 0.0293(3) Uani 1 1 d . . .
H9A H 0.1694 -0.0992 0.0855 0.044 Uiso 1 1 calc R . .
H9B H 0.2835 -0.0046 0.1443 0.044 Uiso 1 1 calc R . .
H9C H 0.1521 -0.0715 0.1687 0.044 Uiso 1 1 calc R . .
C10 C 0.38050(11) 0.20067(10) 0.41393(6) 0.0223(2) Uani 1 1 d . B .
C11 C 0.25921(12) 0.11815(10) 0.40913(7) 0.0253(3) Uani 1 1 d . . .
C12 C 0.18568(12) 0.12440(11) 0.46303(7) 0.0307(3) Uani 1 1 d . B .
H12 H 0.1052 0.0673 0.4597 0.037 Uiso 1 1 calc R . .
C13 C 0.22649(13) 0.21166(12) 0.52150(7) 0.0329(3) Uani 1 1 d . . .
C14 C 0.34253(13) 0.29509(11) 0.52328(7) 0.0308(3) Uani 1 1 d . B .
H14 H 0.3701 0.3569 0.5616 0.037 Uiso 1 1 calc R . .
C15 C 0.42024(12) 0.29206(10) 0.47125(7) 0.0261(3) Uani 1 1 d . . .
C16 C 0.21052(12) 0.02425(11) 0.34488(7) 0.0305(3) Uani 1 1 d . B .
H16A H 0.1272 -0.0273 0.3502 0.046 Uiso 1 1 calc R . .
H16B H 0.2750 -0.0102 0.3438 0.046 Uiso 1 1 calc R . .
H16C H 0.1978 0.0492 0.2989 0.046 Uiso 1 1 calc R . .
C17 C 0.14799(15) 0.21646(16) 0.58110(8) 0.0480(4) Uani 1 1 d . B .
H17A H 0.0602 0.1611 0.5647 0.072 Uiso 1 1 calc R . .
H17B H 0.1411 0.2870 0.5908 0.072 Uiso 1 1 calc R . .
H17C H 0.1919 0.2045 0.6263 0.072 Uiso 1 1 calc R . .
C18 C 0.54647(13) 0.38382(10) 0.47595(7) 0.0319(3) Uani 1 1 d . B .
H18A H 0.5572 0.4418 0.5170 0.048 Uiso 1 1 calc R . .
H18B H 0.5443 0.4097 0.4298 0.048 Uiso 1 1 calc R . .
H18C H 0.6200 0.3596 0.4842 0.048 Uiso 1 1 calc R . .
C19 C 0.78540(15) 0.09503(12) 0.42819(7) 0.0352(3) Uani 1 1 d . B .
H19A H 0.8781 0.1438 0.4446 0.042 Uiso 1 1 calc R A 1
H19B H 0.7841 0.0219 0.4119 0.042 Uiso 1 1 calc R A 1
C20 C 0.7221(3) 0.0963(2) 0.48818(14) 0.0306(6) Uani 0.512(3) 1 d P B 1
H20A H 0.7757 0.0846 0.5306 0.037 Uiso 0.512(3) 1 calc PR B 1
H20B H 0.6371 0.0354 0.4751 0.037 Uiso 0.512(3) 1 calc PR B 1
C21 C 0.8290(3) 0.2804(2) 0.55238(16) 0.0423(8) Uani 0.512(3) 1 d P B 1
H21A H 0.8613 0.2561 0.5953 0.063 Uiso 0.512(3) 1 calc PR B 1
H21B H 0.8209 0.3493 0.5687 0.063 Uiso 0.512(3) 1 calc PR B 1
H21C H 0.8906 0.2887 0.5188 0.063 Uiso 0.512(3) 1 calc PR B 1
C22 C 0.6125(3) 0.1833(2) 0.56298(14) 0.0319(6) Uani 0.512(3) 1 d P B 1
H22A H 0.6477 0.1563 0.6035 0.048 Uiso 0.512(3) 1 calc PR B 1
H22B H 0.5258 0.1313 0.5378 0.048 Uiso 0.512(3) 1 calc PR B 1
H22C H 0.6049 0.2514 0.5827 0.048 Uiso 0.512(3) 1 calc PR B 1
C23 C 0.79925(11) 0.14636(9) 0.16819(6) 0.0220(2) Uani 1 1 d . B .
C24 C 0.88241(11) 0.08775(10) 0.16327(7) 0.0245(2) Uani 1 1 d . . .
C25 C 0.97046(12) 0.10751(11) 0.11591(7) 0.0283(3) Uani 1 1 d . B .
H25 H 1.0247 0.0667 0.1125 0.034 Uiso 1 1 calc R . .
C26 C 0.98171(12) 0.18502(11) 0.07339(7) 0.0293(3) Uani 1 1 d . . .
C27 C 0.90068(12) 0.24333(10) 0.07983(7) 0.0283(3) Uani 1 1 d . B .
H27 H 0.9073 0.2973 0.0518 0.034 Uiso 1 1 calc R . .
C28 C 0.81020(12) 0.22554(10) 0.12579(7) 0.0253(2) Uani 1 1 d . . .
C29 C 0.87385(13) 0.00465(11) 0.20963(8) 0.0321(3) Uani 1 1 d . B .
H29A H 0.9419 -0.0247 0.2033 0.048 Uiso 1 1 calc R . .
H29B H 0.7876 -0.0530 0.1941 0.048 Uiso 1 1 calc R . .
H29C H 0.8865 0.0376 0.2616 0.048 Uiso 1 1 calc R . .
C30 C 1.08017(13) 0.20671(14) 0.02350(8) 0.0392(3) Uani 1 1 d . B .
H30A H 1.1651 0.2577 0.0520 0.059 Uiso 1 1 calc R . .
H30B H 1.0498 0.2368 -0.0167 0.059 Uiso 1 1 calc R . .
H30C H 1.0894 0.1397 0.0030 0.059 Uiso 1 1 calc R . .
C31 C 0.72467(13) 0.29101(11) 0.13171(8) 0.0314(3) Uani 1 1 d . B .
H31A H 0.7559 0.3515 0.1075 0.047 Uiso 1 1 calc R . .
H31B H 0.7284 0.3178 0.1838 0.047 Uiso 1 1 calc R . .
H31C H 0.6341 0.2462 0.1077 0.047 Uiso 1 1 calc R . .
C32 C 0.36383(12) 0.22335(10) 0.16677(7) 0.0248(2) Uani 1 1 d . B .
H32A H 0.2839 0.1631 0.1391 0.030 Uiso 1 1 calc R . .
H32B H 0.4114 0.2577 0.1305 0.030 Uiso 1 1 calc R . .
C33 C 0.32479(12) 0.30427(10) 0.21367(7) 0.0271(3) Uani 1 1 d . . .
H33A H 0.2762 0.3353 0.1810 0.033 Uiso 1 1 calc R B .
H33B H 0.2658 0.2674 0.2446 0.033 Uiso 1 1 calc R . .
C34 C 0.52262(14) 0.45613(11) 0.21847(8) 0.0331(3) Uani 1 1 d . . .
H34A H 0.4700 0.4834 0.1860 0.050 Uiso 1 1 calc R B .
H34B H 0.5590 0.4122 0.1886 0.050 Uiso 1 1 calc R . .
H34C H 0.5942 0.5163 0.2518 0.050 Uiso 1 1 calc R . .
C35 C 0.39486(13) 0.45819(11) 0.31137(8) 0.0329(3) Uani 1 1 d . . .
H35A H 0.4704 0.5186 0.3416 0.049 Uiso 1 1 calc R B .
H35B H 0.3467 0.4157 0.3435 0.049 Uiso 1 1 calc R . .
H35C H 0.3372 0.4852 0.2823 0.049 Uiso 1 1 calc R . .
C36 C 0.80510(13) 0.42929(10) 0.36024(8) 0.0334(3) Uani 1 1 d . B .
H36A H 0.7806 0.4761 0.3963 0.040 Uiso 1 1 calc R . .
H36B H 0.8116 0.4597 0.3153 0.040 Uiso 1 1 calc R . .
C37 C 0.93703(13) 0.42677(12) 0.39257(8) 0.0407(3) Uani 1 1 d . . .
H37A H 1.0043 0.4997 0.4018 0.049 Uiso 1 1 calc R B .
H37B H 0.9331 0.4042 0.4404 0.049 Uiso 1 1 calc R . .
C38 C 1.02530(13) 0.40138(12) 0.28297(8) 0.0373(3) Uani 1 1 d . . .
H38A H 1.1039 0.4656 0.3033 0.056 Uiso 1 1 calc R B .
H38B H 0.9581 0.4209 0.2554 0.056 Uiso 1 1 calc R . .
H38C H 1.0471 0.3500 0.2499 0.056 Uiso 1 1 calc R . .
C39 C 1.07749(15) 0.32564(17) 0.38473(11) 0.0574(5) Uani 1 1 d . . .
H39A H 1.0995 0.2740 0.3521 0.086 Uiso 1 1 calc R B .
H39B H 1.0453 0.2942 0.4256 0.086 Uiso 1 1 calc R . .
H39C H 1.1557 0.3904 0.4044 0.086 Uiso 1 1 calc R . .
C40 C 0.40370(13) 0.04292(11) 0.00905(7) 0.0302(3) Uani 1 1 d . . .
H40A H 0.3786 0.1050 0.0241 0.036 Uiso 1 1 calc R . .
H40B H 0.3226 -0.0210 -0.0100 0.036 Uiso 1 1 calc R . .
C41 C 0.51806(14) -0.06286(11) 0.05036(7) 0.0312(3) Uani 1 1 d . . .
H41A H 0.4390 -0.1287 0.0321 0.037 Uiso 1 1 calc R . .
H41B H 0.5712 -0.0732 0.0937 0.037 Uiso 1 1 calc R . .
C20' C 0.8010(3) 0.1704(3) 0.50397(15) 0.0340(7) Uani 0.488(3) 1 d P B 2
H20C H 0.8183 0.1340 0.5442 0.041 Uiso 0.488(3) 1 calc PR B 2
H20D H 0.8790 0.2363 0.5096 0.041 Uiso 0.488(3) 1 calc PR B 2
C21' C 0.7191(3) 0.2770(3) 0.58395(16) 0.0445(8) Uani 0.488(3) 1 d P B 2
H21D H 0.7354 0.2442 0.6258 0.067 Uiso 0.488(3) 1 calc PR B 2
H21E H 0.6414 0.2955 0.5858 0.067 Uiso 0.488(3) 1 calc PR B 2
H21F H 0.7950 0.3420 0.5865 0.067 Uiso 0.488(3) 1 calc PR B 2
C22' C 0.5735(3) 0.1075(2) 0.51398(15) 0.0306(7) Uani 0.488(3) 1 d P B 2
H22D H 0.5420 0.0589 0.4656 0.046 Uiso 0.488(3) 1 calc PR B 2
H22E H 0.5063 0.1354 0.5255 0.046 Uiso 0.488(3) 1 calc PR B 2
H22F H 0.5923 0.0687 0.5517 0.046 Uiso 0.488(3) 1 calc PR B 2
C1S C 0.51306(19) 0.64973(14) 0.01982(10) 0.0530(4) Uani 1 1 d . . .
H1A H 0.5425 0.6272 -0.0246 0.079 Uiso 1 1 calc R . .
H1B H 0.4657 0.6969 0.0097 0.079 Uiso 1 1 calc R . .
H1C H 0.4550 0.5866 0.0341 0.079 Uiso 1 1 calc R . .
C2S C 0.63062(16) 0.70915(12) 0.08197(9) 0.0421(3) Uani 1 1 d . . .
H2A H 0.6004 0.7340 0.1261 0.051 Uiso 1 1 calc R . .
H2B H 0.6885 0.7731 0.0673 0.051 Uiso 1 1 calc R . .
C3S C 0.70864(14) 0.64083(11) 0.10187(8) 0.0358(3) Uani 1 1 d . . .
H3A H 0.6490 0.5746 0.1131 0.043 Uiso 1 1 calc R . .
H3B H 0.7433 0.6199 0.0585 0.043 Uiso 1 1 calc R . .
C4S C 0.82196(15) 0.69600(12) 0.16717(8) 0.0374(3) Uani 1 1 d . . .
H4A H 0.8827 0.7613 0.1554 0.045 Uiso 1 1 calc R . .
H4B H 0.7876 0.7187 0.2101 0.045 Uiso 1 1 calc R . .
C5S C 0.89800(15) 0.62709(12) 0.18845(9) 0.0405(3) Uani 1 1 d . . .
H5A H 0.9354 0.6066 0.1462 0.049 Uiso 1 1 calc R . .
H5B H 0.8370 0.5607 0.1987 0.049 Uiso 1 1 calc R . .
C6S C 1.00784(16) 0.68259(14) 0.25543(9) 0.0468(4) Uani 1 1 d . . .
H6A H 1.0676 0.7493 0.2461 0.070 Uiso 1 1 calc R . .
H6B H 1.0559 0.6357 0.2651 0.070 Uiso 1 1 calc R . .
H6C H 0.9710 0.6986 0.2983 0.070 Uiso 1 1 calc R . .

loop_
_atom_site_aniso_label
_atom_site_aniso_U_11
_atom_site_aniso_U_22
_atom_site_aniso_U_33
_atom_site_aniso_U_23
_atom_site_aniso_U_13
_atom_site_aniso_U_12
Li1 0.0286(10) 0.0237(10) 0.0242(10) 0.0031(8) 0.0076(8) 0.0099(8)
Li2 0.0257(10) 0.0269(10) 0.0241(10) 0.0060(8) 0.0055(8) 0.0080(8)
Li3 0.0268(10) 0.0249(10) 0.0294(10) 0.0073(8) 0.0035(8) 0.0106(8)
Li4 0.0282(10) 0.0275(10) 0.0216(10) 0.0035(8) 0.0066(8) 0.0148(8)
Li5 0.0247(10) 0.0248(10) 0.0242(10) 0.0045(8) 0.0057(8) 0.0101(8)
Li6 0.0239(10) 0.0272(10) 0.0288(10) 0.0075(8) 0.0072(8) 0.0100(8)
N1 0.0346(6) 0.0270(6) 0.0214(5) 0.0045(4) 0.0028(4) 0.0023(5)
N2 0.0253(5) 0.0218(5) 0.0278(5) 0.0019(4) 0.0067(4) 0.0115(4)
N3 0.0217(5) 0.0406(7) 0.0403(6) 0.0116(5) 0.0075(5) 0.0096(5)
O1 0.0250(4) 0.0185(4) 0.0239(4) 0.0028(3) 0.0025(3) 0.0081(3)
O2 0.0235(4) 0.0245(4) 0.0205(4) 0.0028(3) 0.0078(3) 0.0075(3)
O3 0.0292(4) 0.0274(4) 0.0245(4) 0.0084(3) 0.0016(3) 0.0125(4)
O4 0.0242(4) 0.0274(4) 0.0238(4) 0.0061(3) 0.0087(3) 0.0128(3)
O5 0.0256(4) 0.0222(4) 0.0205(4) 0.0039(3) 0.0042(3) 0.0134(3)
O6 0.0216(4) 0.0206(4) 0.0260(4) 0.0049(3) 0.0058(3) 0.0061(3)
O7 0.0392(5) 0.0322(5) 0.0201(4) 0.0014(3) 0.0055(4) 0.0221(4)
C1 0.0253(6) 0.0196(6) 0.0212(5) 0.0042(4) 0.0095(4) 0.0083(5)
C2 0.0274(6) 0.0253(6) 0.0325(7) 0.0094(5) 0.0111(5) 0.0117(5)
C3 0.0358(7) 0.0223(6) 0.0541(9) 0.0115(6) 0.0124(6) 0.0142(6)
C4 0.0363(7) 0.0208(6) 0.0497(8) 0.0012(6) 0.0118(6) 0.0079(6)
C5 0.0287(6) 0.0270(6) 0.0292(6) 0.0003(5) 0.0061(5) 0.0059(5)
C6 0.0268(6) 0.0228(6) 0.0238(6) 0.0048(5) 0.0085(5) 0.0086(5)
C7 0.0315(7) 0.0292(7) 0.0439(8) 0.0171(6) 0.0079(6) 0.0142(6)
C8 0.0504(10) 0.0233(7) 0.0836(13) -0.0037(8) 0.0054(9) 0.0087(7)
C9 0.0273(6) 0.0263(6) 0.0306(6) 0.0053(5) -0.0009(5) 0.0082(5)
C10 0.0231(6) 0.0282(6) 0.0187(5) 0.0063(4) 0.0052(4) 0.0123(5)
C11 0.0234(6) 0.0313(7) 0.0221(6) 0.0084(5) 0.0036(5) 0.0104(5)
C12 0.0228(6) 0.0431(8) 0.0284(6) 0.0136(6) 0.0074(5) 0.0116(6)
C13 0.0285(6) 0.0523(8) 0.0254(6) 0.0105(6) 0.0099(5) 0.0215(6)
C14 0.0330(7) 0.0413(7) 0.0219(6) 0.0015(5) 0.0057(5) 0.0205(6)
C15 0.0269(6) 0.0309(6) 0.0222(6) 0.0039(5) 0.0050(5) 0.0135(5)
C16 0.0256(6) 0.0326(7) 0.0267(6) 0.0061(5) 0.0046(5) 0.0029(5)
C17 0.0367(8) 0.0812(12) 0.0332(8) 0.0108(8) 0.0164(6) 0.0273(8)
C18 0.0342(7) 0.0281(7) 0.0288(6) -0.0040(5) 0.0082(5) 0.0092(5)
C19 0.0423(8) 0.0346(7) 0.0302(7) 0.0089(5) -0.0035(6) 0.0194(6)
C20 0.0411(16) 0.0289(15) 0.0275(13) 0.0117(10) 0.0071(11) 0.0174(13)
C21 0.0329(15) 0.0431(17) 0.0361(15) -0.0056(12) -0.0005(12) 0.0041(12)
C22 0.0378(14) 0.0354(15) 0.0266(13) 0.0110(11) 0.0109(11) 0.0151(12)
C23 0.0208(5) 0.0236(6) 0.0202(5) 0.0017(4) 0.0038(4) 0.0079(5)
C24 0.0223(6) 0.0259(6) 0.0251(6) 0.0030(5) 0.0040(5) 0.0099(5)
C25 0.0214(6) 0.0352(7) 0.0289(6) 0.0026(5) 0.0050(5) 0.0129(5)
C26 0.0206(6) 0.0397(7) 0.0224(6) 0.0026(5) 0.0043(5) 0.0063(5)
C27 0.0278(6) 0.0304(7) 0.0234(6) 0.0075(5) 0.0036(5) 0.0066(5)
C28 0.0258(6) 0.0258(6) 0.0235(6) 0.0035(5) 0.0033(5) 0.0099(5)
C29 0.0307(7) 0.0332(7) 0.0405(7) 0.0121(6) 0.0111(6) 0.0185(6)
C30 0.0252(7) 0.0606(10) 0.0297(7) 0.0110(6) 0.0092(5) 0.0111(6)
C31 0.0363(7) 0.0294(7) 0.0342(7) 0.0111(5) 0.0088(6) 0.0167(6)
C32 0.0291(6) 0.0246(6) 0.0230(6) 0.0024(5) 0.0021(5) 0.0148(5)
C33 0.0248(6) 0.0270(6) 0.0305(6) 0.0021(5) 0.0028(5) 0.0133(5)
C34 0.0356(7) 0.0280(7) 0.0421(8) 0.0114(6) 0.0151(6) 0.0154(6)
C35 0.0313(7) 0.0308(7) 0.0373(7) -0.0006(5) 0.0092(6) 0.0144(6)
C36 0.0322(7) 0.0233(6) 0.0429(8) 0.0041(5) 0.0156(6) 0.0062(5)
C37 0.0271(7) 0.0399(8) 0.0387(8) -0.0034(6) 0.0067(6) -0.0032(6)
C38 0.0262(7) 0.0405(8) 0.0438(8) 0.0102(6) 0.0115(6) 0.0081(6)
C39 0.0286(8) 0.0850(14) 0.0676(12) 0.0380(10) 0.0116(7) 0.0224(8)
C40 0.0352(7) 0.0355(7) 0.0240(6) 0.0007(5) 0.0034(5) 0.0211(6)
C41 0.0458(8) 0.0308(7) 0.0243(6) 0.0038(5) 0.0075(5) 0.0238(6)
C20' 0.0242(14) 0.0434(18) 0.0298(14) 0.0174(12) -0.0008(11) 0.0052(13)
C21' 0.0492(19) 0.0433(18) 0.0255(14) 0.0001(12) 0.0016(13) 0.0030(14)
C22' 0.0271(13) 0.0320(15) 0.0286(14) 0.0139(12) 0.0030(10) 0.0038(11)
C1S 0.0640(11) 0.0449(9) 0.0507(10) 0.0115(7) -0.0023(8) 0.0256(8)
C2S 0.0501(9) 0.0381(8) 0.0415(8) 0.0100(6) 0.0092(7) 0.0197(7)
C3S 0.0426(8) 0.0328(7) 0.0354(7) 0.0133(6) 0.0146(6) 0.0132(6)
C4S 0.0442(8) 0.0361(8) 0.0364(7) 0.0102(6) 0.0140(6) 0.0168(6)
C5S 0.0375(8) 0.0374(8) 0.0489(9) 0.0138(7) 0.0119(7) 0.0133(6)
C6S 0.0447(9) 0.0566(10) 0.0436(9) 0.0139(7) 0.0119(7) 0.0216(8)

loop_
_atom_type_symbol
_atom_type_description
_atom_type_scat_dispersion_real
_atom_type_scat_dispersion_imag
_atom_type_scat_source
C C 0.0033 0.0016 'International Tables Vol C Tables 4.2.6.8 and 6.1.1.4'
H H 0.0000 0.0000 'International Tables Vol C Tables 4.2.6.8 and 6.1.1.4'
Li Li -0.0003 0.0001 'International Tables Vol C Tables 4.2.6.8 and 6.1.1.4'
N N 0.0061 0.0033 'International Tables Vol C Tables 4.2.6.8 and 6.1.1.4'
O O 0.0106 0.0060 'International Tables Vol C Tables 4.2.6.8 and 6.1.1.4'

loop_
_geom_angle_atom_site_label_1
_geom_angle_atom_site_label_2
_geom_angle_atom_site_label_3
_geom_angle
_geom_angle_site_symmetry_1
_geom_angle_site_symmetry_3
_geom_angle_publ_flag
O2 Li1 O5 99.74(10) . . ?
O2 Li1 O1 131.46(12) . . ?
O5 Li1 O1 101.01(10) . . ?
O3 Li2 O6 97.34(10) . . ?
O3 Li2 O2 121.81(11) . . ?
O6 Li2 O2 95.50(9) . . ?
O3 Li2 N1 87.83(9) . . ?
O6 Li2 N1 138.25(11) . . ?
O2 Li2 N1 116.74(10) . . ?
O3 Li3 O1 125.36(12) . . ?
O3 Li3 O4 101.05(10) . . ?
O1 Li3 O4 100.79(10) . . ?
O5 Li4 O7 118.63(11) . . ?
O5 Li4 O4 122.05(11) . . ?
O7 Li4 O4 111.02(10) . . ?
O5 Li4 O1 95.46(9) . . ?
O7 Li4 O1 109.74(10) . . ?
O4 Li4 O1 94.25(9) . . ?
O6 Li5 O5 123.38(11) . . ?
O6 Li5 O2 97.44(9) . . ?
O5 Li5 O2 93.61(9) . . ?
O6 Li5 N2 128.28(11) . . ?
O5 Li5 N2 89.23(9) . . ?
O2 Li5 N2 121.49(10) . . ?
O3 Li6 O6 99.16(10) . . ?
O3 Li6 O4 95.46(10) . . ?
O6 Li6 O4 119.68(11) . . ?
O3 Li6 N3 121.55(11) . . ?
O6 Li6 N3 90.39(9) . . ?
O4 Li6 N3 128.60(11) . . ?
C22 N1 C21 108.61(18) . . ?
C20' N1 C21' 114.0(2) . . ?
C20' N1 C22' 114.49(19) . . ?
C21' N1 C22' 103.72(18) . . ?
C22 N1 C20 110.07(16) . . ?
C21 N1 C20 104.81(18) . . ?
C20' N1 Li2 98.98(14) . . ?
C22 N1 Li2 123.95(14) . . ?
C21 N1 Li2 111.57(15) . . ?
C21' N1 Li2 126.34(16) . . ?
C22' N1 Li2 98.86(12) . . ?
C20 N1 Li2 95.62(12) . . ?
C34 N2 C35 109.91(10) . . ?
C34 N2 C33 111.36(10) . . ?
C35 N2 C33 108.70(10) . . ?
C34 N2 Li5 108.07(9) . . ?
C35 N2 Li5 121.82(10) . . ?
C33 N2 Li5 96.16(9) . . ?
C38 N3 C39 109.11(11) . . ?
C38 N3 C37 110.98(12) . . ?
C39 N3 C37 110.01(13) . . ?
C38 N3 Li6 113.70(10) . . ?
C39 N3 Li6 115.48(12) . . ?
C37 N3 Li6 97.02(9) . . ?
C1 O1 Li1 127.71(9) . . ?
C1 O1 Li3 122.09(9) . . ?
Li1 O1 Li3 107.16(10) . . ?
C1 O1 Li4 123.29(9) . . ?
Li1 O1 Li4 78.62(9) . . ?
Li3 O1 Li4 80.46(9) . . ?
C10 O2 Li1 124.97(10) . . ?
C10 O2 Li2 118.83(9) . . ?
Li1 O2 Li2 108.15(9) . . ?
C10 O2 Li5 130.16(9) . . ?
Li1 O2 Li5 81.88(9) . . ?
Li2 O2 Li5 81.19(9) . . ?
C19 O3 Li3 124.03(10) . . ?
C19 O3 Li6 135.06(11) . . ?
Li3 O3 Li6 83.56(10) . . ?
C19 O3 Li2 109.90(10) . . ?
Li3 O3 Li2 115.20(10) . . ?
Li6 O3 Li2 81.94(9) . . ?
C23 O4 Li3 142.09(10) . . ?
C23 O4 Li4 120.27(9) . . ?
Li3 O4 Li4 83.76(9) . . ?
C23 O4 Li6 109.68(9) . . ?
Li3 O4 Li6 79.56(9) . . ?
Li4 O4 Li6 116.11(9) . . ?
C32 O5 Li4 126.50(9) . . ?
C32 O5 Li1 130.00(10) . . ?
Li4 O5 Li1 84.11(9) . . ?
C32 O5 Li5 108.00(9) . . ?
Li4 O5 Li5 117.13(9) . . ?
Li1 O5 Li5 83.08(9) . . ?
C36 O6 Li5 126.48(10) . . ?
C36 O6 Li6 106.93(9) . . ?
Li5 O6 Li6 116.91(10) . . ?
C36 O6 Li2 131.69(10) . . ?
Li5 O6 Li2 85.47(9) . . ?
Li6 O6 Li2 81.56(9) . . ?
C41 O7 C40 110.33(9) . . ?
C41 O7 Li4 117.53(9) . . ?
C40 O7 Li4 132.05(9) . . ?
O1 C1 C6 121.77(10) . . ?
O1 C1 C2 120.06(11) . . ?
C6 C1 C2 118.17(11) . . ?
C3 C2 C1 119.84(12) . . ?
C3 C2 C7 120.44(12) . . ?
C1 C2 C7 119.73(11) . . ?
C2 C3 C4 122.52(12) . . ?
C2 C3 H3 118.7 . . ?
C4 C3 H3 118.7 . . ?
C5 C4 C3 117.02(12) . . ?
C5 C4 C8 121.39(14) . . ?
C3 C4 C8 121.57(14) . . ?
C4 C5 C6 122.75(12) . . ?
C4 C5 H5 118.6 . . ?
C6 C5 H5 118.6 . . ?
C5 C6 C1 119.57(11) . . ?
C5 C6 C9 119.22(11) . . ?
C1 C6 C9 121.19(10) . . ?
C2 C7 H7A 109.5 . . ?
C2 C7 H7B 109.5 . . ?
H7A C7 H7B 109.5 . . ?
C2 C7 H7C 109.5 . . ?
H7A C7 H7C 109.5 . . ?
H7B C7 H7C 109.5 . . ?
C4 C8 H8A 109.5 . . ?
C4 C8 H8B 109.5 . . ?
H8A C8 H8B 109.5 . . ?
C4 C8 H8C 109.5 . . ?
H8A C8 H8C 109.5 . . ?
H8B C8 H8C 109.5 . . ?
C6 C9 H9A 109.5 . . ?
C6 C9 H9B 109.5 . . ?
H9A C9 H9B 109.5 . . ?
C6 C9 H9C 109.5 . . ?
H9A C9 H9C 109.5 . . ?
H9B C9 H9C 109.5 . . ?
O2 C10 C11 120.65(11) . . ?
O2 C10 C15 120.90(11) . . ?
C11 C10 C15 118.44(11) . . ?
C12 C11 C10 120.02(12) . . ?
C12 C11 C16 120.92(11) . . ?
C10 C11 C16 119.06(11) . . ?
C13 C12 C11 122.00(12) . . ?
C13 C12 H12 119.0 . . ?
C11 C12 H12 119.0 . . ?
C14 C13 C12 117.36(12) . . ?
C14 C13 C17 120.94(13) . . ?
C12 C13 C17 121.70(13) . . ?
C13 C14 C15 122.76(12) . . ?
C13 C14 H14 118.6 . . ?
C15 C14 H14 118.6 . . ?
C14 C15 C10 119.24(12) . . ?
C14 C15 C18 120.96(11) . . ?
C10 C15 C18 119.79(11) . . ?
C11 C16 H16A 109.5 . . ?
C11 C16 H16B 109.5 . . ?
H16A C16 H16B 109.5 . . ?
C11 C16 H16C 109.5 . . ?
H16A C16 H16C 109.5 . . ?
H16B C16 H16C 109.5 . . ?
C13 C17 H17A 109.5 . . ?
C13 C17 H17B 109.5 . . ?
H17A C17 H17B 109.5 . . ?
C13 C17 H17C 109.5 . . ?
H17A C17 H17C 109.5 . . ?
H17B C17 H17C 109.5 . . ?
C15 C18 H18A 109.5 . . ?
C15 C18 H18B 109.5 . . ?
H18A C18 H18B 109.5 . . ?
C15 C18 H18C 109.5 . . ?
H18A C18 H18C 109.5 . . ?
H18B C18 H18C 109.5 . . ?
O3 C19 C20 113.36(15) . . ?
O3 C19 C20' 112.57(14) . . ?
O3 C19 H19A 108.9 . . ?
C20 C19 H19A 108.9 . . ?
C20' C19 H19A 71.1 . . ?
O3 C19 H19B 108.9 . . ?
C20 C19 H19B 108.9 . . ?
C20' C19 H19B 136.3 . . ?
H19A C19 H19B 107.7 . . ?
C19 C20 N1 115.65(18) . . ?
C19 C20 H20A 108.4 . . ?
N1 C20 H20A 108.4 . . ?
C19 C20 H20B 108.4 . . ?
N1 C20 H20B 108.4 . . ?
H20A C20 H20B 107.4 . . ?
N1 C21 H21A 109.5 . . ?
N1 C21 H21B 109.5 . . ?
N1 C21 H21C 109.5 . . ?
N1 C22 H22A 109.5 . . ?
N1 C22 H22B 109.5 . . ?
N1 C22 H22C 109.5 . . ?
O4 C23 C28 120.96(10) . . ?
O4 C23 C24 120.52(10) . . ?
C28 C23 C24 118.52(11) . . ?
C25 C24 C23 119.73(11) . . ?
C25 C24 C29 121.23(11) . . ?
C23 C24 C29 119.04(11) . . ?
C26 C25 C24 122.32(12) . . ?
C26 C25 H25 118.8 . . ?
C24 C25 H25 118.8 . . ?
C27 C26 C25 117.23(11) . . ?
C27 C26 C30 121.38(12) . . ?
C25 C26 C30 121.38(12) . . ?
C26 C27 C28 122.46(12) . . ?
C26 C27 H27 118.8 . . ?
C28 C27 H27 118.8 . . ?
C27 C28 C23 119.72(11) . . ?
C27 C28 C31 120.91(11) . . ?
C23 C28 C31 119.36(11) . . ?
C24 C29 H29A 109.5 . . ?
C24 C29 H29B 109.5 . . ?
H29A C29 H29B 109.5 . . ?
C24 C29 H29C 109.5 . . ?
H29A C29 H29C 109.5 . . ?
H29B C29 H29C 109.5 . . ?
C26 C30 H30A 109.5 . . ?
C26 C30 H30B 109.5 . . ?
H30A C30 H30B 109.5 . . ?
C26 C30 H30C 109.5 . . ?
H30A C30 H30C 109.5 . . ?
H30B C30 H30C 109.5 . . ?
C28 C31 H31A 109.5 . . ?
C28 C31 H31B 109.5 . . ?
H31A C31 H31B 109.5 . . ?
C28 C31 H31C 109.5 . . ?
H31A C31 H31C 109.5 . . ?
H31B C31 H31C 109.5 . . ?
O5 C32 C33 111.88(10) . . ?
O5 C32 H32A 109.2 . . ?
C33 C32 H32A 109.2 . . ?
O5 C32 H32B 109.2 . . ?
C33 C32 H32B 109.2 . . ?
H32A C32 H32B 107.9 . . ?
N2 C33 C32 111.75(10) . . ?
N2 C33 H33A 109.3 . . ?
C32 C33 H33A 109.3 . . ?
N2 C33 H33B 109.3 . . ?
C32 C33 H33B 109.3 . . ?
H33A C33 H33B 107.9 . . ?
N2 C34 H34A 109.5 . . ?
N2 C34 H34B 109.5 . . ?
H34A C34 H34B 109.5 . . ?
N2 C34 H34C 109.5 . . ?
H34A C34 H34C 109.5 . . ?
H34B C34 H34C 109.5 . . ?
N2 C35 H35A 109.5 . . ?
N2 C35 H35B 109.5 . . ?
H35A C35 H35B 109.5 . . ?
N2 C35 H35C 109.5 . . ?
H35A C35 H35C 109.5 . . ?
H35B C35 H35C 109.5 . . ?
O6 C36 C37 111.30(11) . . ?
O6 C36 H36A 109.4 . . ?
C37 C36 H36A 109.4 . . ?
O6 C36 H36B 109.4 . . ?
C37 C36 H36B 109.4 . . ?
H36A C36 H36B 108.0 . . ?
N3 C37 C36 112.11(11) . . ?
N3 C37 H37A 109.2 . . ?
C36 C37 H37A 109.2 . . ?
N3 C37 H37B 109.2 . . ?
C36 C37 H37B 109.2 . . ?
H37A C37 H37B 107.9 . . ?
N3 C38 H38A 109.5 . . ?
N3 C38 H38B 109.5 . . ?
H38A C38 H38B 109.5 . . ?
N3 C38 H38C 109.5 . . ?
H38A C38 H38C 109.5 . . ?
H38B C38 H38C 109.5 . . ?
N3 C39 H39A 109.5 . . ?
N3 C39 H39B 109.5 . . ?
H39A C39 H39B 109.5 . . ?
N3 C39 H39C 109.5 . . ?
H39A C39 H39C 109.5 . . ?
H39B C39 H39C 109.5 . . ?
O7 C40 C41 109.71(10) . 2_655 ?
O7 C40 H40A 109.7 . . ?
C41 C40 H40A 109.7 2_655 . ?
O7 C40 H40B 109.7 . . ?
C41 C40 H40B 109.7 2_655 . ?
H40A C40 H40B 108.2 . . ?
O7 C41 C40 109.74(11) . 2_655 ?
O7 C41 H41A 109.7 . . ?
C40 C41 H41A 109.7 2_655 . ?
O7 C41 H41B 109.7 . . ?
C40 C41 H41B 109.7 2_655 . ?
H41A C41 H41B 108.2 . . ?
N1 C20' C19 115.74(19) . . ?
N1 C20' H20C 108.3 . . ?
C19 C20' H20C 108.3 . . ?
N1 C20' H20D 108.3 . . ?
C19 C20' H20D 108.3 . . ?
H20C C20' H20D 107.4 . . ?
N1 C21' H21D 109.5 . . ?
N1 C21' H21E 109.5 . . ?
H21D C21' H21E 109.5 . . ?
N1 C21' H21F 109.5 . . ?
H21D C21' H21F 109.5 . . ?
H21E C21' H21F 109.5 . . ?
N1 C22' H22D 109.5 . . ?
N1 C22' H22E 109.5 . . ?
H22D C22' H22E 109.5 . . ?
N1 C22' H22F 109.5 . . ?
H22D C22' H22F 109.5 . . ?
H22E C22' H22F 109.5 . . ?
C2S C1S H1A 109.5 . . ?
C2S C1S H1B 109.5 . . ?
H1A C1S H1B 109.5 . . ?
C2S C1S H1C 109.5 . . ?
H1A C1S H1C 109.5 . . ?
H1B C1S H1C 109.5 . . ?
C1S C2S C3S 112.81(13) . . ?
C1S C2S H2A 109.0 . . ?
C3S C2S H2A 109.0 . . ?
C1S C2S H2B 109.0 . . ?
C3S C2S H2B 109.0 . . ?
H2A C2S H2B 107.8 . . ?
C4S C3S C2S 113.95(12) . . ?
C4S C3S H3A 108.8 . . ?
C2S C3S H3A 108.8 . . ?
C4S C3S H3B 108.8 . . ?
C2S C3S H3B 108.8 . . ?
H3A C3S H3B 107.7 . . ?
C5S C4S C3S 114.13(12) . . ?
C5S C4S H4A 108.7 . . ?
C3S C4S H4A 108.7 . . ?
C5S C4S H4B 108.7 . . ?
C3S C4S H4B 108.7 . . ?
H4A C4S H4B 107.6 . . ?
C4S C5S C6S 113.17(13) . . ?
C4S C5S H5A 108.9 . . ?
C6S C5S H5A 108.9 . . ?
C4S C5S H5B 108.9 . . ?
C6S C5S H5B 108.9 . . ?
H5A C5S H5B 107.8 . . ?
C5S C6S H6A 109.5 . . ?
C5S C6S H6B 109.5 . . ?
H6A C6S H6B 109.5 . . ?
C5S C6S H6C 109.5 . . ?
H6A C6S H6C 109.5 . . ?
H6B C6S H6C 109.5 . . ?

loop_
_geom_bond_atom_site_label_1
_geom_bond_atom_site_label_2
_geom_bond_distance
_geom_bond_site_symmetry_2
_geom_bond_publ_flag
Li1 O2 1.886(2) . ?
Li1 O5 1.887(2) . ?
Li1 O1 1.897(2) . ?
Li2 O3 1.945(2) . ?
Li2 O6 1.949(2) . ?
Li2 O2 1.981(2) . ?
Li2 N1 2.165(2) . ?
Li3 O3 1.834(2) . ?
Li3 O1 1.901(2) . ?
Li3 O4 1.911(2) . ?
Li4 O5 1.871(2) . ?
Li4 O7 1.935(2) . ?
Li4 O4 1.936(2) . ?
Li4 O1 2.071(2) . ?
Li5 O6 1.868(2) . ?
Li5 O5 1.956(2) . ?
Li5 O2 2.001(2) . ?
Li5 N2 2.105(2) . ?
Li6 O3 1.915(2) . ?
Li6 O6 1.926(2) . ?
Li6 O4 1.993(2) . ?
Li6 N3 2.103(2) . ?
N1 C20' 1.363(3) . ?
N1 C22 1.404(3) . ?
N1 C21 1.509(3) . ?
N1 C21' 1.509(3) . ?
N1 C22' 1.510(3) . ?
N1 C20 1.536(3) . ?
N2 C34 1.4603(16) . ?
N2 C35 1.4632(16) . ?
N2 C33 1.4782(16) . ?
N3 C38 1.4635(18) . ?
N3 C39 1.4643(19) . ?
N3 C37 1.4758(19) . ?
O1 C1 1.3441(14) . ?
O2 C10 1.3365(14) . ?
O3 C19 1.3988(15) . ?
O4 C23 1.3423(14) . ?
O5 C32 1.3930(14) . ?
O6 C36 1.3885(15) . ?
O7 C41 1.4366(15) . ?
O7 C40 1.4376(15) . ?
C1 C6 1.4117(17) . ?
C1 C2 1.4142(17) . ?
C2 C3 1.3864(19) . ?
C2 C7 1.5073(18) . ?
C3 C4 1.391(2) . ?
C3 H3 0.9500 . ?
C4 C5 1.387(2) . ?
C4 C8 1.5158(19) . ?
C5 C6 1.3904(17) . ?
C5 H5 0.9500 . ?
C6 C9 1.5067(17) . ?
C7 H7A 0.9800 . ?
C7 H7B 0.9800 . ?
C7 H7C 0.9800 . ?
C8 H8A 0.9800 . ?
C8 H8B 0.9800 . ?
C8 H8C 0.9800 . ?
C9 H9A 0.9800 . ?
C9 H9B 0.9800 . ?
C9 H9C 0.9800 . ?
C10 C11 1.4091(17) . ?
C10 C15 1.4133(17) . ?
C11 C12 1.3930(17) . ?
C11 C16 1.5072(18) . ?
C12 C13 1.389(2) . ?
C12 H12 0.9500 . ?
C13 C14 1.388(2) . ?
C13 C17 1.5144(18) . ?
C14 C15 1.3922(17) . ?
C14 H14 0.9500 . ?
C15 C18 1.5061(18) . ?
C16 H16A 0.9800 . ?
C16 H16B 0.9800 . ?
C16 H16C 0.9800 . ?
C17 H17A 0.9800 . ?
C17 H17B 0.9800 . ?
C17 H17C 0.9800 . ?
C18 H18A 0.9800 . ?
C18 H18B 0.9800 . ?
C18 H18C 0.9800 . ?
C19 C20 1.405(3) . ?
C19 C20' 1.575(3) . ?
C19 H19A 0.9900 . ?
C19 H19B 0.9900 . ?
C20 H20A 0.9900 . ?
C20 H20B 0.9900 . ?
C21 H21A 0.9800 . ?
C21 H21B 0.9800 . ?
C21 H21C 0.9800 . ?
C22 H22A 0.9800 . ?
C22 H22B 0.9800 . ?
C22 H22C 0.9800 . ?
C23 C28 1.4097(17) . ?
C23 C24 1.4130(16) . ?
C24 C25 1.3935(17) . ?
C24 C29 1.5068(18) . ?
C25 C26 1.3925(19) . ?
C25 H25 0.9500 . ?
C26 C27 1.3921(19) . ?
C26 C30 1.5148(17) . ?
C27 C28 1.3928(17) . ?
C27 H27 0.9500 . ?
C28 C31 1.5098(17) . ?
C29 H29A 0.9800 . ?
C29 H29B 0.9800 . ?
C29 H29C 0.9800 . ?
C30 H30A 0.9800 . ?
C30 H30B 0.9800 . ?
C30 H30C 0.9800 . ?
C31 H31A 0.9800 . ?
C31 H31B 0.9800 . ?
C31 H31C 0.9800 . ?
C32 C33 1.5221(16) . ?
C32 H32A 0.9900 . ?
C32 H32B 0.9900 . ?
C33 H33A 0.9900 . ?
C33 H33B 0.9900 . ?
C34 H34A 0.9800 . ?
C34 H34B 0.9800 . ?
C34 H34C 0.9800 . ?
C35 H35A 0.9800 . ?
C35 H35B 0.9800 . ?
C35 H35C 0.9800 . ?
C36 C37 1.518(2) . ?
C36 H36A 0.9900 . ?
C36 H36B 0.9900 . ?
C37 H37A 0.9900 . ?
C37 H37B 0.9900 . ?
C38 H38A 0.9800 . ?
C38 H38B 0.9800 . ?
C38 H38C 0.9800 . ?
C39 H39A 0.9800 . ?
C39 H39B 0.9800 . ?
C39 H39C 0.9800 . ?
C40 C41 1.5026(18) 2_655 ?
C40 H40A 0.9900 . ?
C40 H40B 0.9900 . ?
C41 C40 1.5026(18) 2_655 ?
C41 H41A 0.9900 . ?
C41 H41B 0.9900 . ?
C20' H20C 0.9900 . ?
C20' H20D 0.9900 . ?
C21' H21D 0.9800 . ?
C21' H21E 0.9800 . ?
C21' H21F 0.9800 . ?
C22' H22D 0.9800 . ?
C22' H22E 0.9800 . ?
C22' H22F 0.9800 . ?
C1S C2S 1.515(2) . ?
C1S H1A 0.9800 . ?
C1S H1B 0.9800 . ?
C1S H1C 0.9800 . ?
C2S C3S 1.519(2) . ?
C2S H2A 0.9900 . ?
C2S H2B 0.9900 . ?
C3S C4S 1.517(2) . ?
C3S H3A 0.9900 . ?
C3S H3B 0.9900 . ?
C4S C5S 1.516(2) . ?
C4S H4A 0.9900 . ?
C4S H4B 0.9900 . ?
C5S C6S 1.517(2) . ?
C5S H5A 0.9900 . ?
C5S H5B 0.9900 . ?
C6S H6A 0.9800 . ?
C6S H6B 0.9800 . ?
C6S H6C 0.9800 . ?
